data_1574861
loop_
_publ_author_name
'Lathion, Timoth&#xe9;e'
'Bourseguin, Julie'
'Eliseeva, Svetlana V.'
'Zeller, Matthias'
'Petoud, St&#xe9;phane'
'Pecoraro, Vincent L.'

_publ_section_title
;
 Novel lanthanide(iii)/gallium(iii) metallacrowns with appended
 visible-absorbing organic sensitizers for molecular near-infrared imaging
 of living cells.
;
_journal_issue 27
_journal_name_full 'Chemical science'
_journal_page_first 12623
_journal_page_last 12634
_journal_paper_doi 10.1039/d5sc01320h
_journal_volume 16
_journal_year 2025
_chemical_formula_moiety 'C107 H71 N13 O56 Ga8 Nd2, 3.218(C3 H7 N O), 1.869(H2 O)'
_chemical_formula_sum 'C116.654 H97.264 Ga8 N16.218 Nd2 O61.087'
_chemical_formula_weight 3549.90
_space_group_crystal_system monoclinic
_space_group_IT_number 12
_space_group_name_Hall '-C 2y'
_space_group_name_H-M_alt 'C 1 2/m 1'
_atom_sites_solution_hydrogens mixed
_atom_sites_solution_primary dual
_atom_sites_solution_secondary difmap
_audit_creation_method SHELXL-2018/3
_audit_update_record
;
2024-12-20 deposited with the CCDC.	2025-05-14 downloaded from the CCDC.
;
_cell_angle_alpha 90
_cell_angle_beta 127.581(4)
_cell_angle_gamma 90
_cell_formula_units_Z 2
_cell_length_a 25.4801(15)
_cell_length_b 23.6113(15)
_cell_length_c 20.8659(15)
_cell_measurement_reflns_used 9840
_cell_measurement_temperature 150(2)
_cell_measurement_theta_max 30.5143
_cell_measurement_theta_min 2.1900
_cell_volume 9948.4(12)
_computing_cell_refinement 'SAINT V8.40B (Bruker, 2020)'
_computing_data_collection 'Apex4 v2022.1-1 (Bruker, 2022)'
_computing_data_reduction 'SAINT V8.40B (Bruker, 2020)'
_computing_structure_refinement
;  
SHELXL-2018/3 (Sheldrick, 2015a, 2018), 
SHELXLE Rev1385 (H\"ubschle et al., 2011)
;
_computing_structure_solution 'SHELXT (Sheldrick, 2015b)'
_diffrn_ambient_temperature 150(2)
_diffrn_detector_area_resol_mean 7.4074
_diffrn_detector_type 'PhotonII charge-integrating pixel array (CPAD)'
_diffrn_measured_fraction_theta_full 0.996
_diffrn_measured_fraction_theta_max 0.993
_diffrn_measurement_device 'three circle diffractometer'
_diffrn_measurement_device_type 'Bruker AXS D8 Quest'
_diffrn_measurement_method 'omega and phi scans'
_diffrn_radiation_monochromator 'Triumph curved graphite crystal'
_diffrn_radiation_type MoK\a
_diffrn_radiation_wavelength 0.71073
_diffrn_reflns_av_R_equivalents 0.0356
_diffrn_reflns_av_unetI/netI 0.0406
_diffrn_reflns_Laue_measured_fraction_full 0.996
_diffrn_reflns_Laue_measured_fraction_max 0.993
_diffrn_reflns_limit_h_max 36
_diffrn_reflns_limit_h_min -26
_diffrn_reflns_limit_k_max 33
_diffrn_reflns_limit_k_min -32
_diffrn_reflns_limit_l_max 29
_diffrn_reflns_limit_l_min -29
_diffrn_reflns_number 52127
_diffrn_reflns_point_group_measured_fraction_full 0.996
_diffrn_reflns_point_group_measured_fraction_max 0.993
_diffrn_reflns_theta_full 25.242
_diffrn_reflns_theta_max 30.562
_diffrn_reflns_theta_min 2.017
_diffrn_source 'fine focus sealed tube X-ray source'
_diffrn_source_current '30 mA'
_diffrn_source_voltage '50 kV'
_exptl_absorpt_coefficient_mu 1.647
_exptl_absorpt_correction_T_max 0.7461
_exptl_absorpt_correction_T_min 0.5678
_exptl_absorpt_correction_type multi-scan
_exptl_absorpt_process_details
;
 SADABS 2016/2: Krause, L., Herbst-Irmer, R., Sheldrick G.M. & Stalke D.,
 J. Appl. Cryst. 48 (2015) 3-10
;
_exptl_crystal_colour colourless
_exptl_crystal_density_diffrn 1.185
_exptl_crystal_description wedge
_exptl_crystal_F_000 3535
_exptl_crystal_size_max 0.420
_exptl_crystal_size_mid 0.280
_exptl_crystal_size_min 0.220
_refine_diff_density_max 1.358
_refine_diff_density_min -1.544
_refine_diff_density_rms 0.110
_refine_ls_extinction_method none
_refine_ls_goodness_of_fit_ref 1.032
_refine_ls_hydrogen_treatment constr
_refine_ls_matrix_type full
_refine_ls_number_parameters 1017
_refine_ls_number_reflns 15485
_refine_ls_number_restraints 4610
_refine_ls_restrained_S_all 0.984
_refine_ls_R_factor_all 0.0757
_refine_ls_R_factor_gt 0.0636
_refine_ls_shift/su_max 0.002
_refine_ls_shift/su_mean 0.000
_refine_ls_structure_factor_coef Fsqd
_refine_ls_weighting_details 'w=1/[\s^2^(Fo^2^)+(0.1210P)^2^+21.0918P] where P=(Fo^2^+2Fc^2^)/3'
_refine_ls_weighting_scheme calc
_refine_ls_wR_factor_gt 0.1821
_refine_ls_wR_factor_ref 0.1958
_reflns_Friedel_coverage 0.000
_reflns_number_gt 12656
_reflns_number_total 15485
_reflns_threshold_expression 'I > 2\s(I)'
_cod_data_source_file d5sc01320h2.cif
_cod_data_source_block tl160_0m_sq
_cod_depositor_comments 'Adding full bibliography for 1574861.cif.'
_cod_original_sg_symbol_H-M 'C 2/m'
_cod_database_code 1574861
_shelx_shelxl_version_number 2018/3
_shelx_space_group_comment
;
The symmetry employed for this shelxl refinement is uniquely defined
by the following loop, which should always be used as a source of
symmetry information in preference to the above space-group names.
They are only intended as comments.
;
_shelx_estimated_absorpt_t_min 0.545
_shelx_estimated_absorpt_t_max 0.713

loop_
_space_group_symop_operation_xyz
'x, y, z'
'-x, y, -z'
'x+1/2, y+1/2, z'
'-x+1/2, y+1/2, -z'
'-x, -y, -z'
'x, -y, z'
'-x+1/2, -y+1/2, -z'
'x+1/2, -y+1/2, z'

loop_
_atom_site_label
_atom_site_type_symbol
_atom_site_fract_x
_atom_site_fract_y
_atom_site_fract_z
_atom_site_U_iso_or_equiv
_atom_site_adp_type
_atom_site_occupancy
_atom_site_site_symmetry_order
_atom_site_calc_flag
_atom_site_refinement_flags_posn
_atom_site_refinement_flags_adp
_atom_site_refinement_flags_occupancy
_atom_site_disorder_assembly
_atom_site_disorder_group
Nd1 Nd 0.55212(2) 0.500000 0.70247(2) 0.03749(8) Uani 1 2 d S TU P . .
N1_5 N 0.5835(8) 0.4691(7) 1.0024(7) 0.068(3) Uani 0.25 1 d D U P A -1
C1_5 C 0.5559(8) 0.4616(8) 0.9265(8) 0.063(3) Uani 0.25 1 d D U P A -1
H1_5 H 0.577058 0.476165 0.905129 0.076 Uiso 0.25 1 calc R U P A -1
C2_5 C 0.5570(11) 0.4441(11) 1.0421(12) 0.087(5) Uani 0.25 1 d D U P A -1
H2A_5 H 0.585216 0.454929 1.099283 0.131 Uiso 0.25 1 calc R U P A -1
H2B_5 H 0.511911 0.458055 1.015754 0.131 Uiso 0.25 1 calc R U P A -1
H2C_5 H 0.556252 0.402757 1.037570 0.131 Uiso 0.25 1 calc R U P A -1
C3_5 C 0.6485(9) 0.4954(18) 1.0569(9) 0.066(3) Uani 0.25 1 d D U P A -1
H3A_5 H 0.660809 0.497269 1.111466 0.079 Uiso 0.25 1 calc R U P A -1
H3B_5 H 0.681291 0.472883 1.057960 0.079 Uiso 0.25 1 calc R U P A -1
H3C_5 H 0.646967 0.533778 1.037942 0.079 Uiso 0.25 1 calc R U P A -1
O2_5 O 0.7866(6) 0.4781(5) 1.0754(6) 0.071(3) Uani 0.284(7) 1 d D U P B -1
C7_5 C 0.8506(8) 0.4824(7) 1.1183(10) 0.084(4) Uani 0.284(7) 1 d D U P B -1
H7_5 H 0.872616 0.460395 1.103063 0.100 Uiso 0.284(7) 1 calc R U P B -1
N3_5 N 0.8855(8) 0.5150(7) 1.1804(10) 0.100(5) Uani 0.284(7) 1 d D U P B -1
C8_5 C 0.8592(11) 0.5502(11) 1.2140(15) 0.110(6) Uani 0.284(7) 1 d D U P B -1
H8A_5 H 0.839297 0.584758 1.181555 0.165 Uiso 0.284(7) 1 calc R U P B -1
H8B_5 H 0.895387 0.560435 1.270001 0.165 Uiso 0.284(7) 1 calc R U P B -1
H8C_5 H 0.825542 0.528780 1.212453 0.165 Uiso 0.284(7) 1 calc R U P B -1
C9_5 C 0.9563(9) 0.5228(10) 1.2240(15) 0.112(6) Uani 0.284(7) 1 d D U P B -1
H9A_5 H 0.970349 0.503085 1.195372 0.169 Uiso 0.284(7) 1 calc R U P B -1
H9B_5 H 0.980255 0.507339 1.278692 0.169 Uiso 0.284(7) 1 calc R U P B -1
H9C_5 H 0.966113 0.563319 1.227143 0.169 Uiso 0.284(7) 1 calc R U P B -1
O1_5 O 0.6580(11) 0.6462(8) 1.0399(11) 0.089(4) Uani 0.2291(16) 1 d D U P C -1
C4_5 C 0.6471(12) 0.7003(9) 1.0366(13) 0.089(4) Uani 0.2291(16) 1 d D U P C -1
H4_5 H 0.612065 0.720544 0.990682 0.107 Uiso 0.2291(16) 1 calc R U P C -1
N2_5 N 0.6932(10) 0.7220(7) 1.1081(11) 0.088(5) Uani 0.2291(16) 1 d D U P C -1
C5_5 C 0.7464(14) 0.6836(12) 1.1693(16) 0.108(6) Uani 0.2291(16) 1 d D U P C -1
H5A_5 H 0.763714 0.662476 1.145433 0.161 Uiso 0.2291(16) 1 calc R U P C -1
H5B_5 H 0.728672 0.657026 1.187851 0.161 Uiso 0.2291(16) 1 calc R U P C -1
H5C_5 H 0.782149 0.705846 1.215337 0.161 Uiso 0.2291(16) 1 calc R U P C -1
C6_5 C 0.6911(13) 0.7812(8) 1.1225(14) 0.078(4) Uani 0.2291(16) 1 d D U P C -1
H6A_5 H 0.675472 0.802838 1.073673 0.117 Uiso 0.2291(16) 1 calc R U P C -1
H6B_5 H 0.735545 0.794144 1.167462 0.117 Uiso 0.2291(16) 1 calc R U P C -1
H6C_5 H 0.660787 0.787116 1.135975 0.117 Uiso 0.2291(16) 1 calc R U P C -1
O3_5 O 0.6257(17) 0.5157(16) 1.054(2) 0.085(5) Uani 0.116(9) 1 d . U P D -3
H3D_5 H 0.656842 0.506710 1.102544 0.127 Uiso 0.116(9) 1 d R U P D -3
H3E_5 H 0.643641 0.535452 1.037673 0.127 Uiso 0.116(9) 1 d R U P D -3
O1B_5 O 0.6570(10) 0.6391(8) 1.0097(10) 0.074(3) Uani 0.1979(16) 1 d D U P E -3
C4B_5 C 0.7007(14) 0.6633(11) 1.0748(13) 0.083(4) Uani 0.1979(16) 1 d D U P E -3
H4C_5 H 0.737616 0.638564 1.106150 0.099 Uiso 0.1979(16) 1 calc R U P E -3
N2B_5 N 0.7138(10) 0.7090(8) 1.1143(11) 0.065(3) Uani 0.1979(16) 1 d D U P E -3
C5B_5 C 0.6815(16) 0.7625(12) 1.1077(18) 0.085(5) Uani 0.1979(16) 1 d D U P E -3
H5D_5 H 0.712569 0.786050 1.155124 0.128 Uiso 0.1979(16) 1 calc R U P E -3
H5E_5 H 0.667992 0.782521 1.058637 0.128 Uiso 0.1979(16) 1 calc R U P E -3
H5F_5 H 0.642402 0.754590 1.104926 0.128 Uiso 0.1979(16) 1 calc R U P E -3
C6B_5 C 0.7792(14) 0.7101(13) 1.1972(15) 0.096(6) Uani 0.1979(16) 1 d D U P E -3
H6D_5 H 0.784819 0.746732 1.222754 0.144 Uiso 0.1979(16) 1 calc R U P E -3
H6E_5 H 0.780510 0.679702 1.230120 0.144 Uiso 0.1979(16) 1 calc R U P E -3
H6F_5 H 0.815062 0.704581 1.192830 0.144 Uiso 0.1979(16) 1 calc R U P E -3
O1C_5 O 0.6721(9) 0.3117(8) 1.0524(11) 0.093(4) Uani 0.280(13) 1 d D U P F -1
H1C_5 H 0.696507 0.283388 1.060109 0.140 Uiso 0.280(13) 1 d R U P F -1
H1D_5 H 0.667388 0.307795 1.089652 0.140 Uiso 0.280(13) 1 d R U P F -1
O2B_5 O 0.8233(18) 0.5440(18) 1.124(2) 0.089(5) Uani 0.093(6) 1 d D U P G -2
C7B_5 C 0.8870(19) 0.5381(16) 1.177(3) 0.084(6) Uani 0.093(6) 1 d D U P G -2
H7B_5 H 0.916537 0.569458 1.198476 0.100 Uiso 0.093(6) 1 calc R U P G -2
N3B_5 N 0.9075(17) 0.4862(15) 1.200(2) 0.097(7) Uani 0.093(6) 1 d D U P G -2
C8B_5 C 0.864(3) 0.4362(19) 1.169(4) 0.097(7) Uani 0.093(6) 1 d D U P G -2
H8D_5 H 0.890890 0.402020 1.194806 0.146 Uiso 0.093(6) 1 calc R U P G -2
H8E_5 H 0.832329 0.439684 1.180420 0.146 Uiso 0.093(6) 1 calc R U P G -2
H8F_5 H 0.840042 0.433536 1.110149 0.146 Uiso 0.093(6) 1 calc R U P G -2
C9B_5 C 0.978(2) 0.472(2) 1.257(4) 0.101(7) Uani 0.093(6) 1 d D U P G -2
H9D_5 H 0.982838 0.431237 1.266005 0.151 Uiso 0.093(6) 1 calc R U P G -2
H9E_5 H 1.000335 0.484314 1.234447 0.151 Uiso 0.093(6) 1 calc R U P G -2
H9F_5 H 0.997139 0.491781 1.308232 0.151 Uiso 0.093(6) 1 calc R U P G -2
O4_5 O 0.724(3) 0.634(2) 1.077(3) 0.069(4) Uani 0.0730(15) 1 d . U P H -2
H4A_5 H 0.759566 0.651468 1.108125 0.104 Uiso 0.0730(15) 1 d R U P H -2
H4B_5 H 0.693433 0.653235 1.071924 0.104 Uiso 0.0730(15) 1 d R U P H -2
Ga1_1 Ga 0.44790(4) 0.42440(4) 0.74896(5) 0.05249(19) Uani 0.5 1 d D U P A -1
O1_1 O 0.5324(2) 0.4300(2) 0.7694(3) 0.0480(10) Uani 0.5 1 d D U P A -1
O2_1 O 0.4764(3) 0.3459(2) 0.7810(4) 0.0595(13) Uani 0.5 1 d D U P A -1
O3_1 O 0.6800(3) 0.3098(3) 0.8853(4) 0.0681(16) Uani 0.5 1 d D U P A -1
O4_1 O 0.5007(4) 0.4351(4) 0.8791(4) 0.089(2) Uani 0.5 1 d D U P A -1
N1_1 N 0.5703(5) 0.3802(4) 0.8035(10) 0.048(2) Uani 0.5 1 d D U P A -1
C1_1 C 0.5368(4) 0.3395(3) 0.8068(5) 0.0593(17) Uani 0.5 1 d D U P A -1
C2_1 C 0.5706(4) 0.2839(2) 0.8403(5) 0.070(2) Uani 0.5 1 d DG U P A -1
C3_1 C 0.6375(3) 0.2729(3) 0.8801(5) 0.064(2) Uani 0.5 1 d DG U P A -1
C4_1 C 0.6633(3) 0.2200(3) 0.9141(5) 0.076(3) Uani 0.5 1 d DG U P A -1
H4_1 H 0.709018 0.212430 0.941243 0.091 Uiso 0.5 1 calc R U P A -1
C5_1 C 0.6224(4) 0.1780(3) 0.9082(7) 0.103(5) Uani 0.5 1 d DG U P A -1
H5_1 H 0.640055 0.141771 0.931471 0.124 Uiso 0.5 1 calc R U P A -1
C6_1 C 0.5555(4) 0.1890(3) 0.8685(7) 0.115(5) Uani 0.5 1 d DG U P A -1
H6_1 H 0.527552 0.160307 0.864497 0.138 Uiso 0.5 1 calc R U P A -1
C7_1 C 0.5297(3) 0.2420(4) 0.8345(6) 0.095(4) Uani 0.5 1 d DG U P A -1
H7_1 H 0.484009 0.249501 0.807293 0.114 Uiso 0.5 1 calc R U P A -1
O5_1 O 0.3956(3) 0.4052(3) 0.6311(3) 0.0540(11) Uani 0.5 1 d D U P A -1
O6_1 O 0.4403(3) 0.4678(2) 0.5961(3) 0.0498(11) Uani 0.5 1 d D U P A -1
O7_1 O 0.2952(3) 0.4045(2) 0.2310(3) 0.0551(12) Uani 0.5 1 d D U P A -1
O8_1 O 0.3705(2) 0.4687(2) 0.3204(3) 0.0473(10) Uani 0.5 1 d D U P A -1
O9_1 O 0.1835(6) 0.3419(5) 0.4101(6) 0.157(4) Uani 0.5 1 d D U P A -1
O10_1 O 0.2664(6) 0.2112(5) 0.3339(6) 0.145(4) Uani 0.5 1 d D U P A -1
N2_1 N 0.2386(4) 0.2904(3) 0.3796(3) 0.079(2) Uani 0.5 1 d D U P A -1
C8_1 C 0.4034(4) 0.4279(3) 0.5824(4) 0.0494(14) Uani 0.5 1 d D U P A -1
C9_1 C 0.3632(4) 0.4012(4) 0.4988(4) 0.0564(17) Uani 0.5 1 d D U P A -1
C10_1 C 0.3678(5) 0.4245(4) 0.4420(4) 0.0643(19) Uani 0.5 1 d D U P A -1
H10_1 H 0.397199 0.455001 0.455490 0.077 Uiso 0.5 1 calc R U P A -1
C11_1 C 0.3281(4) 0.4018(4) 0.3640(4) 0.0555(16) Uani 0.5 1 d D U P A -1
C12_1 C 0.2867(6) 0.3576(5) 0.3444(5) 0.070(2) Uani 0.5 1 d D U P A -1
H12_1 H 0.258793 0.343897 0.290395 0.084 Uiso 0.5 1 calc R U P A -1
C13_1 C 0.2854(6) 0.3330(5) 0.4026(6) 0.077(2) Uani 0.5 1 d D U P A -1
C14_1 C 0.3200(5) 0.3578(5) 0.4793(5) 0.069(2) Uani 0.5 1 d D U P A -1
H14_1 H 0.313633 0.344767 0.517181 0.083 Uiso 0.5 1 calc R U P A -1
C15_1 C 0.3318(4) 0.4275(3) 0.2997(4) 0.0491(14) Uani 0.5 1 d D U P A -1
C16_1 C 0.1900(5) 0.2984(5) 0.3852(5) 0.116(4) Uani 0.5 1 d D U P A -1
C17_1 C 0.1505(6) 0.2448(6) 0.3557(6) 0.108(3) Uani 0.5 1 d D U P A -1
H17_1 H 0.112287 0.238883 0.352978 0.130 Uiso 0.5 1 calc R U P A -1
C18_1 C 0.1746(6) 0.2070(6) 0.3339(6) 0.109(4) Uani 0.5 1 d D U P A -1
H18_1 H 0.158402 0.169992 0.313485 0.131 Uiso 0.5 1 calc R U P A -1
C19_1 C 0.2320(5) 0.2351(4) 0.3484(5) 0.097(3) Uani 0.5 1 d D U P A -1
Ga1_2 Ga 0.66571(4) 0.38437(3) 0.84984(5) 0.04692(18) Uani 0.5 1 d D U P A -1
O1_2 O 0.6534(2) 0.4642(2) 0.8227(3) 0.0489(10) Uani 0.5 1 d D U P A -1
O2_2 O 0.7589(2) 0.4055(2) 0.9056(3) 0.0542(12) Uani 0.5 1 d D U P A -1
O3_2 O 0.8019(3) 0.5826(3) 0.9321(4) 0.0684(16) Uani 0.5 1 d D U P A -1
O4_2 O 0.6838(4) 0.4084(4) 0.9611(4) 0.0789(17) Uani 0.5 1 d D U P A -1
H4A_2 H 0.659386 0.387808 0.970751 0.118 Uiso 0.5 1 d R U P A -1
H4B_2 H 0.704152 0.431600 1.000854 0.118 Uiso 0.5 1 d R U P A -1
N1_2 N 0.7131(2) 0.4940(5) 0.8625(3) 0.0490(15) Uani 0.5 1 d D U P A -1
C1_2 C 0.7655(3) 0.4590(3) 0.9048(4) 0.0511(14) Uani 0.5 1 d D U P A -1
C2_2 C 0.8319(2) 0.48319(19) 0.9508(4) 0.0573(18) Uani 0.5 1 d DG U P A -1
C3_2 C 0.8470(2) 0.54063(18) 0.9628(4) 0.0592(18) Uani 0.5 1 d DG U P A -1
C4_2 C 0.9127(3) 0.55819(19) 1.0106(4) 0.069(2) Uani 0.5 1 d DG U P A -1
H4_2 H 0.922974 0.597449 1.018749 0.083 Uiso 0.5 1 calc R U P A -1
C5_2 C 0.9633(2) 0.5183(3) 1.0465(4) 0.086(3) Uani 0.5 1 d DG U P A -1
H5_2 H 1.008171 0.530326 1.079150 0.103 Uiso 0.5 1 calc R U P A -1
C6_2 C 0.9482(3) 0.4609(2) 1.0345(5) 0.089(3) Uani 0.5 1 d DG U P A -1
H6_2 H 0.982781 0.433635 1.059044 0.106 Uiso 0.5 1 calc R U P A -1
C7_2 C 0.8825(3) 0.44332(18) 0.9867(5) 0.075(3) Uani 0.5 1 d DG U P A -1
H7_2 H 0.872192 0.404067 0.978538 0.090 Uiso 0.5 1 calc R U P A -1
O5_2 O 0.6574(3) 0.3617(2) 0.7507(3) 0.0502(10) Uani 0.5 1 d D U P A -1
O6_2 O 0.5707(2) 0.4146(2) 0.6560(3) 0.0457(10) Uani 0.5 1 d D U P A -1
O7_2 O 0.5553(3) 0.3634(3) 0.3491(3) 0.0614(14) Uani 0.5 1 d D U P A -1
O8_2 O 0.5013(3) 0.4161(2) 0.3804(3) 0.0484(10) Uani 0.5 1 d D U P A -1
O9_2 O 0.6665(6) 0.2042(6) 0.5211(7) 0.184(5) Uani 0.5 1 d D U P A -1
O10_2 O 0.8425(7) 0.3136(6) 0.7169(8) 0.172(5) Uani 0.5 1 d D U P A -1
N2_2 N 0.7393(5) 0.2699(4) 0.6109(5) 0.101(3) Uani 0.5 1 d D U P A -1
C8_2 C 0.6174(4) 0.3823(3) 0.6798(4) 0.0474(13) Uani 0.5 1 d D U P A -1
C9_2 C 0.6287(5) 0.3636(4) 0.6193(4) 0.0598(18) Uani 0.5 1 d D U P A -1
C10_2 C 0.5869(5) 0.3841(4) 0.5408(4) 0.066(2) Uani 0.5 1 d D U P A -1
H10_2 H 0.553066 0.410701 0.525351 0.080 Uiso 0.5 1 calc R U P A -1
C11_2 C 0.5959(5) 0.3644(4) 0.4856(4) 0.0641(19) Uani 0.5 1 d D U P A -1
C12_2 C 0.6437(6) 0.3264(5) 0.5069(5) 0.077(2) Uani 0.5 1 d D U P A -1
H12_2 H 0.645843 0.310629 0.466678 0.093 Uiso 0.5 1 calc R U P A -1
C13_2 C 0.6890(6) 0.3105(6) 0.5858(7) 0.088(3) Uani 0.5 1 d D U P A -1
C14_2 C 0.6802(6) 0.3275(5) 0.6434(5) 0.073(2) Uani 0.5 1 d D U P A -1
H14_2 H 0.709156 0.314296 0.697594 0.088 Uiso 0.5 1 calc R U P A -1
C15_2 C 0.5462(4) 0.3837(3) 0.3976(4) 0.0523(15) Uani 0.5 1 d D U P A -1
C16_2 C 0.7226(6) 0.2194(6) 0.5751(6) 0.147(5) Uani 0.5 1 d D U P A -1
C17_2 C 0.7881(7) 0.1886(7) 0.6173(8) 0.136(5) Uani 0.5 1 d D U P A -1
H17_2 H 0.792203 0.150998 0.604742 0.163 Uiso 0.5 1 calc R U P A -1
C18_2 C 0.8382(8) 0.2197(7) 0.6729(9) 0.136(6) Uani 0.5 1 d D U P A -1
H18_2 H 0.883743 0.209589 0.706971 0.163 Uiso 0.5 1 calc R U P A -1
C19_2 C 0.8088(6) 0.2736(6) 0.6711(6) 0.145(5) Uani 0.5 1 d D U P A -1
Ga1_3 Ga 0.70985(4) 0.57760(3) 0.86704(5) 0.04947(19) Uani 0.5 1 d D U P A -1
O1_3 O 0.6141(2) 0.5726(2) 0.8026(3) 0.0521(11) Uani 0.5 1 d D U P A -1
O2_3 O 0.6908(3) 0.6563(2) 0.8748(4) 0.0617(14) Uani 0.5 1 d D U P A -1
O3_3 O 0.4924(3) 0.6942(3) 0.7898(4) 0.0771(19) Uani 0.5 1 d D U P A -1
O4_3 O 0.7160(4) 0.5652(3) 0.9733(4) 0.0750(16) Uani 0.5 1 d D U P A -1
H4A_3 H 0.720898 0.537597 1.002388 0.113 Uiso 0.5 1 d R U P A -1
H4B_3 H 0.705367 0.593817 0.987341 0.113 Uiso 0.5 1 d R U P A -1
N1_3 N 0.5844(5) 0.6230(4) 0.8017(9) 0.053(3) Uani 0.5 1 d D U P A -1
C1_3 C 0.6303(4) 0.6629(3) 0.8439(5) 0.0614(17) Uani 0.5 1 d D U P A -1
C2_3 C 0.6096(4) 0.7185(2) 0.8542(5) 0.065(2) Uani 0.5 1 d DG U P A -1
C3_3 C 0.5455(3) 0.7316(3) 0.8258(5) 0.069(2) Uani 0.5 1 d DG U P A -1
C4_3 C 0.5312(3) 0.7853(4) 0.8389(5) 0.082(3) Uani 0.5 1 d DG U P A -1
H4_3 H 0.487418 0.794241 0.819509 0.099 Uiso 0.5 1 calc R U P A -1
C5_3 C 0.5810(5) 0.8257(3) 0.8806(7) 0.103(4) Uani 0.5 1 d DG U P A -1
H5_3 H 0.571237 0.862342 0.889560 0.123 Uiso 0.5 1 calc R U P A -1
C6_3 C 0.6451(4) 0.8126(3) 0.9090(6) 0.097(4) Uani 0.5 1 d DG U P A -1
H6_3 H 0.679094 0.840201 0.937424 0.117 Uiso 0.5 1 calc R U P A -1
C7_3 C 0.6593(3) 0.7589(4) 0.8958(5) 0.086(3) Uani 0.5 1 d DG U P A -1
H7_3 H 0.703134 0.749958 0.915236 0.103 Uiso 0.5 1 calc R U P A -1
Ga1_4 Ga 0.49294(5) 0.61770(4) 0.76772(5) 0.0533(2) Uani 0.5 1 d D U P A -1
O1_4 O 0.4933(3) 0.5373(2) 0.7500(3) 0.0496(10) Uani 0.5 1 d D U P A -1
O2_4 O 0.4095(3) 0.5972(3) 0.7478(4) 0.0633(14) Uani 0.5 1 d D U P A -1
O3_4 O 0.3735(3) 0.4196(3) 0.7457(4) 0.0676(14) Uani 0.5 1 d D U P A -1
O4_4 O 0.5354(4) 0.5996(4) 0.8915(4) 0.0793(17) Uani 0.5 1 d D U P A -1
H4A_4 H 0.577101 0.594971 0.926196 0.119 Uiso 0.5 1 d R U P A -1
H4B_4 H 0.519767 0.601441 0.917145 0.119 Uiso 0.5 1 d R U P A -1
N1_4 N 0.4426(3) 0.5084(4) 0.7434(3) 0.0546(16) Uani 0.5 1 d D U P A -1
C1_4 C 0.4014(4) 0.5437(4) 0.7427(5) 0.0581(16) Uani 0.5 1 d D U P A -1
C2_4 C 0.3472(3) 0.5195(3) 0.7399(5) 0.065(2) Uani 0.5 1 d DG U P A -1
C3_4 C 0.3349(3) 0.4621(3) 0.7395(5) 0.067(2) Uani 0.5 1 d DG U P A -1
C4_4 C 0.2795(4) 0.4446(2) 0.7324(7) 0.095(4) Uani 0.5 1 d DG U P A -1
H4_4 H 0.271133 0.405328 0.732153 0.113 Uiso 0.5 1 calc R U P A -1
C5_4 C 0.2363(3) 0.4845(3) 0.7258(6) 0.088(3) Uani 0.5 1 d DG U P A -1
H5_4 H 0.198463 0.472549 0.720983 0.105 Uiso 0.5 1 calc R U P A -1
C6_4 C 0.2486(3) 0.5419(3) 0.7262(6) 0.094(3) Uani 0.5 1 d DG U P A -1
H6_4 H 0.219083 0.569211 0.721708 0.113 Uiso 0.5 1 calc R U P A -1
C7_4 C 0.3040(4) 0.5594(2) 0.7333(7) 0.092(3) Uani 0.5 1 d DG U P A -1
H7_4 H 0.312374 0.598653 0.733604 0.111 Uiso 0.5 1 calc R U P A -1

loop_
_atom_site_aniso_label
_atom_site_aniso_U_11
_atom_site_aniso_U_22
_atom_site_aniso_U_33
_atom_site_aniso_U_23
_atom_site_aniso_U_13
_atom_site_aniso_U_12
Nd1 0.03573(13) 0.03156(12) 0.03462(12) 0.000 0.01602(9) 0.000
N1_5 0.074(6) 0.081(6) 0.048(5) -0.011(5) 0.037(4) -0.035(5)
C1_5 0.067(4) 0.074(5) 0.047(4) 0.000(4) 0.034(3) -0.021(4)
C2_5 0.093(8) 0.099(8) 0.054(6) 0.005(7) 0.037(6) -0.020(7)
C3_5 0.085(5) 0.080(6) 0.051(4) 0.000 0.050(4) 0.000
O2_5 0.072(4) 0.080(4) 0.049(4) 0.002(3) 0.029(3) 0.000(4)
C7_5 0.072(5) 0.083(5) 0.065(4) 0.003(4) 0.026(4) 0.004(4)
N3_5 0.071(6) 0.092(7) 0.079(6) 0.000 0.015(5) 0.000
C8_5 0.084(6) 0.100(7) 0.084(6) -0.004(6) 0.020(6) 0.002(6)
C9_5 0.083(6) 0.099(6) 0.082(6) 0.002(6) 0.012(6) -0.002(6)
O1_5 0.097(5) 0.081(5) 0.069(5) -0.004(5) 0.041(4) -0.006(5)
C4_5 0.091(5) 0.074(5) 0.075(5) -0.002(5) 0.036(5) -0.007(5)
N2_5 0.097(7) 0.073(6) 0.066(6) 0.015(6) 0.036(6) -0.016(6)
C5_5 0.102(7) 0.092(7) 0.080(6) 0.000(6) 0.030(6) -0.012(6)
C6_5 0.093(6) 0.072(6) 0.060(6) -0.012(5) 0.042(5) -0.030(6)
O3_5 0.085(6) 0.080(6) 0.058(5) 0.009(5) 0.027(5) -0.010(6)
O1B_5 0.091(4) 0.072(4) 0.054(4) -0.010(4) 0.041(4) -0.005(4)
C4B_5 0.089(5) 0.078(5) 0.062(5) -0.005(5) 0.036(5) -0.005(5)
N2B_5 0.083(6) 0.077(6) 0.059(5) 0.003(5) 0.055(5) -0.011(6)
C5B_5 0.096(6) 0.084(7) 0.068(6) -0.011(6) 0.046(5) -0.010(6)
C6B_5 0.102(7) 0.083(7) 0.069(6) -0.003(6) 0.035(6) -0.015(6)
O1C_5 0.087(6) 0.081(6) 0.089(6) -0.007(5) 0.042(5) 0.004(5)
O2B_5 0.075(6) 0.082(6) 0.067(6) 0.001(5) 0.022(5) 0.000(5)
C7B_5 0.069(6) 0.085(7) 0.065(6) 0.001(6) 0.025(6) 0.000(6)
N3B_5 0.074(8) 0.092(8) 0.074(7) 0.000 0.020(7) 0.000
C8B_5 0.079(8) 0.090(8) 0.071(7) 0.001(7) 0.019(7) 0.002(7)
C9B_5 0.079(8) 0.093(8) 0.072(8) 0.001(7) 0.016(7) 0.002(7)
O4_5 0.085(5) 0.071(5) 0.053(5) -0.009(5) 0.043(5) -0.005(5)
Ga1_1 0.0464(4) 0.0594(5) 0.0496(4) 0.0012(3) 0.0282(3) -0.0077(4)
O1_1 0.047(2) 0.046(2) 0.052(2) 0.0023(18) 0.0299(18) 0.0003(18)
O2_1 0.052(3) 0.055(3) 0.064(3) 0.007(2) 0.031(2) -0.016(2)
O3_1 0.061(3) 0.048(3) 0.069(3) 0.027(2) 0.026(2) 0.008(2)
O4_1 0.086(4) 0.093(4) 0.067(3) 0.001(3) 0.036(3) -0.012(3)
N1_1 0.055(3) 0.041(3) 0.046(3) 0.006(2) 0.029(3) -0.002(3)
C1_1 0.065(3) 0.047(3) 0.051(3) 0.006(3) 0.028(3) -0.010(3)
C2_1 0.069(4) 0.048(4) 0.074(4) 0.020(3) 0.033(3) -0.012(3)
C3_1 0.070(4) 0.045(3) 0.064(4) 0.018(3) 0.035(3) 0.006(3)
C4_1 0.089(5) 0.042(4) 0.081(5) 0.016(4) 0.043(4) -0.003(4)
C5_1 0.086(6) 0.052(4) 0.114(6) 0.031(5) 0.031(5) -0.005(5)
C6_1 0.085(6) 0.066(5) 0.116(7) 0.045(5) 0.022(6) -0.013(5)
C7_1 0.084(5) 0.050(4) 0.103(5) 0.027(4) 0.031(4) -0.005(4)
O5_1 0.050(2) 0.066(3) 0.046(2) -0.003(2) 0.0285(19) -0.011(2)
O6_1 0.043(2) 0.051(2) 0.040(2) -0.0019(18) 0.0176(18) -0.0082(19)
O7_1 0.057(3) 0.052(3) 0.039(2) -0.007(2) 0.021(2) -0.018(2)
O8_1 0.047(2) 0.045(2) 0.044(2) -0.0042(18) 0.0240(19) -0.0103(19)
O9_1 0.136(6) 0.140(6) 0.117(6) -0.034(5) 0.037(5) -0.030(6)
O10_1 0.123(6) 0.136(7) 0.128(6) -0.019(6) 0.051(5) -0.045(6)
N2_1 0.084(4) 0.094(5) 0.059(4) -0.027(3) 0.043(3) -0.058(4)
C8_1 0.044(3) 0.056(3) 0.040(3) -0.004(2) 0.022(2) -0.007(3)
C9_1 0.058(3) 0.064(4) 0.036(3) -0.013(3) 0.023(2) -0.030(3)
C10_1 0.065(4) 0.075(4) 0.041(3) -0.009(3) 0.026(3) -0.034(3)
C11_1 0.062(3) 0.066(4) 0.044(3) -0.010(3) 0.035(3) -0.030(3)
C12_1 0.072(4) 0.087(4) 0.052(3) -0.019(3) 0.038(3) -0.040(4)
C13_1 0.081(4) 0.085(4) 0.053(3) -0.013(3) 0.035(3) -0.052(4)
C14_1 0.071(4) 0.082(4) 0.048(3) -0.009(3) 0.033(3) -0.039(4)
C15_1 0.047(3) 0.048(3) 0.042(3) -0.006(2) 0.022(2) -0.010(3)
C16_1 0.111(6) 0.123(6) 0.086(5) -0.032(5) 0.046(5) -0.042(6)
C17_1 0.106(6) 0.128(7) 0.085(5) -0.023(5) 0.055(5) -0.056(6)
C18_1 0.096(6) 0.110(7) 0.102(6) -0.021(6) 0.050(5) -0.065(6)
C19_1 0.095(5) 0.100(6) 0.089(5) -0.016(5) 0.053(4) -0.046(5)
Ga1_2 0.0463(4) 0.0398(4) 0.0419(4) 0.0095(3) 0.0203(3) 0.0043(3)
O1_2 0.044(2) 0.0376(19) 0.045(2) 0.0017(17) 0.0174(18) -0.0029(18)
O2_2 0.037(2) 0.049(2) 0.053(2) 0.015(2) 0.015(2) 0.008(2)
O3_2 0.046(3) 0.061(3) 0.057(3) -0.009(2) 0.010(2) -0.013(2)
O4_2 0.078(3) 0.084(3) 0.054(3) -0.002(3) 0.029(2) -0.016(3)
N1_2 0.0406(19) 0.052(4) 0.0384(18) 0.004(3) 0.0156(15) -0.003(3)
C1_2 0.049(3) 0.056(3) 0.041(3) 0.006(2) 0.024(2) 0.000(3)
C2_2 0.043(3) 0.060(4) 0.051(3) 0.007(3) 0.019(2) 0.000(3)
C3_2 0.046(3) 0.065(4) 0.048(3) -0.004(3) 0.019(3) -0.012(3)
C4_2 0.050(4) 0.075(5) 0.061(4) 0.003(4) 0.022(4) -0.002(4)
C5_2 0.044(4) 0.083(6) 0.093(5) 0.006(4) 0.022(4) -0.006(4)
C6_2 0.061(5) 0.070(6) 0.096(6) -0.001(5) 0.028(5) 0.003(5)
C7_2 0.045(4) 0.076(4) 0.074(5) 0.012(4) 0.021(4) 0.000(4)
O5_2 0.054(2) 0.045(2) 0.043(2) 0.0079(18) 0.0251(19) 0.011(2)
O6_2 0.045(2) 0.038(2) 0.044(2) 0.0026(17) 0.0227(18) 0.0057(18)
O7_2 0.074(3) 0.053(3) 0.046(2) 0.002(2) 0.031(2) 0.023(3)
O8_2 0.053(2) 0.042(2) 0.041(2) 0.0057(18) 0.0244(19) 0.012(2)
O9_2 0.151(7) 0.158(7) 0.127(6) 0.013(6) 0.024(6) 0.057(6)
O10_2 0.134(7) 0.146(7) 0.148(7) 0.009(6) 0.041(6) 0.048(6)
N2_2 0.102(5) 0.116(6) 0.071(4) 0.018(4) 0.046(4) 0.066(5)
C8_2 0.053(3) 0.039(3) 0.041(3) 0.005(2) 0.024(2) 0.010(2)
C9_2 0.072(4) 0.062(4) 0.043(3) 0.011(3) 0.034(3) 0.037(3)
C10_2 0.074(4) 0.069(4) 0.042(3) 0.012(3) 0.028(3) 0.038(3)
C11_2 0.069(4) 0.067(4) 0.043(3) 0.021(3) 0.027(3) 0.044(3)
C12_2 0.087(4) 0.089(4) 0.054(3) 0.018(3) 0.042(3) 0.054(4)
C13_2 0.090(5) 0.099(5) 0.068(4) 0.019(4) 0.044(4) 0.063(4)
C14_2 0.082(4) 0.081(4) 0.050(3) 0.020(3) 0.036(3) 0.047(4)
C15_2 0.064(4) 0.050(3) 0.042(3) 0.006(2) 0.032(3) 0.017(3)
C16_2 0.123(6) 0.138(7) 0.108(6) 0.017(6) 0.034(6) 0.059(6)
C17_2 0.120(7) 0.132(7) 0.112(7) 0.016(6) 0.048(6) 0.072(6)
C18_2 0.114(7) 0.129(8) 0.117(7) 0.017(7) 0.046(7) 0.076(7)
C19_2 0.116(6) 0.139(7) 0.115(6) 0.014(6) 0.038(6) 0.061(6)
Ga1_3 0.0477(4) 0.0426(4) 0.0378(3) -0.0058(3) 0.0157(3) -0.0076(3)
O1_3 0.048(2) 0.041(2) 0.048(2) -0.0047(18) 0.0194(19) 0.0015(19)
O2_3 0.063(3) 0.043(2) 0.057(3) -0.013(2) 0.025(2) -0.013(2)
O3_3 0.075(3) 0.060(3) 0.073(3) -0.022(3) 0.033(3) 0.016(3)
O4_3 0.082(3) 0.074(3) 0.050(2) 0.001(2) 0.031(2) 0.008(3)
N1_3 0.065(4) 0.038(3) 0.046(3) -0.008(2) 0.030(3) 0.004(3)
C1_3 0.073(4) 0.050(3) 0.051(3) -0.010(3) 0.033(3) -0.002(3)
C2_3 0.081(4) 0.050(3) 0.061(4) -0.015(3) 0.041(3) -0.002(4)
C3_3 0.085(4) 0.052(4) 0.063(4) -0.020(3) 0.041(3) 0.007(4)
C4_3 0.097(5) 0.055(4) 0.083(5) -0.027(4) 0.048(4) -0.003(4)
C5_3 0.099(6) 0.051(4) 0.103(6) -0.033(5) 0.033(5) -0.002(5)
C6_3 0.093(6) 0.072(6) 0.097(5) -0.018(5) 0.042(5) -0.006(5)
C7_3 0.098(5) 0.053(4) 0.080(5) -0.018(4) 0.041(4) -0.007(4)
Ga1_4 0.0560(5) 0.0503(4) 0.0424(4) -0.0053(3) 0.0242(3) 0.0115(4)
O1_4 0.047(2) 0.047(2) 0.054(2) -0.0050(19) 0.0298(19) -0.0013(19)
O2_4 0.056(3) 0.073(3) 0.056(3) -0.007(2) 0.032(2) 0.016(3)
O3_4 0.056(3) 0.089(4) 0.069(3) -0.012(3) 0.043(2) -0.014(3)
O4_4 0.084(3) 0.084(3) 0.056(3) -0.006(3) 0.035(2) -0.004(3)
N1_4 0.045(2) 0.066(4) 0.050(2) -0.007(3) 0.0278(18) 0.000(3)
C1_4 0.052(3) 0.077(4) 0.048(3) -0.004(3) 0.032(2) 0.005(3)
C2_4 0.056(3) 0.090(5) 0.061(3) 0.004(3) 0.042(3) 0.009(3)
C3_4 0.052(4) 0.091(5) 0.065(4) -0.008(4) 0.040(3) -0.012(4)
C4_4 0.051(5) 0.110(6) 0.101(6) 0.000(6) 0.035(5) 0.005(5)
C5_4 0.062(4) 0.100(8) 0.110(6) 0.009(5) 0.056(4) 0.000(4)
C6_4 0.070(5) 0.098(7) 0.109(6) 0.007(6) 0.052(5) -0.002(5)
C7_4 0.070(5) 0.101(6) 0.093(5) 0.002(5) 0.043(5) 0.003(5)

loop_
_atom_type_symbol
_atom_type_description
_atom_type_scat_dispersion_real
_atom_type_scat_dispersion_imag
_atom_type_scat_source
C C 0.0033 0.0016 'International Tables Vol C Tables 4.2.6.8 and 6.1.1.4'
H H 0.0000 0.0000 'International Tables Vol C Tables 4.2.6.8 and 6.1.1.4'
N N 0.0061 0.0033 'International Tables Vol C Tables 4.2.6.8 and 6.1.1.4'
O O 0.0106 0.0060 'International Tables Vol C Tables 4.2.6.8 and 6.1.1.4'
Ga Ga 0.2307 1.6083 'International Tables Vol C Tables 4.2.6.8 and 6.1.1.4'
Nd Nd -0.1943 3.0179 'International Tables Vol C Tables 4.2.6.8 and 6.1.1.4'

loop_
_geom_angle_atom_site_label_1
_geom_angle_atom_site_label_2
_geom_angle_atom_site_label_3
_geom_angle
_geom_angle_site_symmetry_1
_geom_angle_site_symmetry_3
_geom_angle_publ_flag
O1_2 Nd1 O1_3 67.97(17) . . ?
O1_2 Nd1 O6_2 77.06(17) . . ?
O1_3 Nd1 O6_2 139.63(17) . . ?
O1_2 Nd1 O1_1 67.92(17) . . ?
O1_3 Nd1 O1_1 104.13(19) . . ?
O6_2 Nd1 O1_1 79.66(17) . . ?
O1_2 Nd1 O1_4 103.90(19) . . ?
O1_3 Nd1 O1_4 67.98(18) . . ?
O6_2 Nd1 O1_4 142.76(17) . . ?
O1_1 Nd1 O1_4 67.07(18) . . ?
O1_2 Nd1 O6_1 139.28(18) . . ?
O1_3 Nd1 O6_1 143.14(18) . . ?
O6_2 Nd1 O6_1 77.20(18) . . ?
O1_1 Nd1 O6_1 76.80(17) . . ?
O1_4 Nd1 O6_1 79.28(18) . . ?
C1_5 N1_5 C3_5 121.7(12) . . ?
C1_5 N1_5 C2_5 122.6(13) . . ?
C3_5 N1_5 C2_5 115.0(12) . . ?
O4_1 C1_5 N1_5 122.1(13) . . ?
O4_1 C1_5 H1_5 118.9 . . ?
N1_5 C1_5 H1_5 118.9 . . ?
N1_5 C2_5 H2A_5 109.5 . . ?
N1_5 C2_5 H2B_5 109.5 . . ?
H2A_5 C2_5 H2B_5 109.5 . . ?
N1_5 C2_5 H2C_5 109.5 . . ?
H2A_5 C2_5 H2C_5 109.5 . . ?
H2B_5 C2_5 H2C_5 109.5 . . ?
N1_5 C3_5 H3A_5 109.5 . . ?
N1_5 C3_5 H3B_5 109.5 . . ?
H3A_5 C3_5 H3B_5 109.5 . . ?
N1_5 C3_5 H3C_5 109.5 . . ?
H3A_5 C3_5 H3C_5 109.5 . . ?
H3B_5 C3_5 H3C_5 109.5 . . ?
N3_5 C7_5 O2_5 123.1(17) . . ?
N3_5 C7_5 H7_5 118.5 . . ?
O2_5 C7_5 H7_5 118.5 . . ?
C7_5 N3_5 C9_5 122.5(18) . . ?
C7_5 N3_5 C8_5 125.2(16) . . ?
C9_5 N3_5 C8_5 112.3(15) . . ?
N3_5 C8_5 H8A_5 109.5 . . ?
N3_5 C8_5 H8B_5 109.5 . . ?
H8A_5 C8_5 H8B_5 109.5 . . ?
N3_5 C8_5 H8C_5 109.5 . . ?
H8A_5 C8_5 H8C_5 109.5 . . ?
H8B_5 C8_5 H8C_5 109.5 . . ?
N3_5 C9_5 H9A_5 109.5 . . ?
N3_5 C9_5 H9B_5 109.5 . . ?
H9A_5 C9_5 H9B_5 109.5 . . ?
N3_5 C9_5 H9C_5 109.5 . . ?
H9A_5 C9_5 H9C_5 109.5 . . ?
H9B_5 C9_5 H9C_5 109.5 . . ?
O1_5 C4_5 N2_5 108.0(18) . . ?
O1_5 C4_5 H4_5 126.0 . . ?
N2_5 C4_5 H4_5 126.0 . . ?
C4_5 N2_5 C6_5 119.6(17) . . ?
C4_5 N2_5 C5_5 117.1(17) . . ?
C6_5 N2_5 C5_5 123.3(17) . . ?
N2_5 C5_5 H5A_5 109.5 . . ?
N2_5 C5_5 H5B_5 109.5 . . ?
H5A_5 C5_5 H5B_5 109.5 . . ?
N2_5 C5_5 H5C_5 109.5 . . ?
H5A_5 C5_5 H5C_5 109.5 . . ?
H5B_5 C5_5 H5C_5 109.5 . . ?
N2_5 C6_5 H6A_5 109.5 . . ?
N2_5 C6_5 H6B_5 109.5 . . ?
H6A_5 C6_5 H6B_5 109.5 . . ?
N2_5 C6_5 H6C_5 109.5 . . ?
H6A_5 C6_5 H6C_5 109.5 . . ?
H6B_5 C6_5 H6C_5 109.5 . . ?
H3D_5 O3_5 H3E_5 105.8 . . ?
O1B_5 C4B_5 N2B_5 143(3) . . ?
O1B_5 C4B_5 H4C_5 108.5 . . ?
N2B_5 C4B_5 H4C_5 108.5 . . ?
C4B_5 N2B_5 C5B_5 139(2) . . ?
C4B_5 N2B_5 C6B_5 115.4(19) . . ?
C5B_5 N2B_5 C6B_5 104.9(16) . . ?
N2B_5 C5B_5 H5D_5 109.5 . . ?
N2B_5 C5B_5 H5E_5 109.5 . . ?
H5D_5 C5B_5 H5E_5 109.5 . . ?
N2B_5 C5B_5 H5F_5 109.5 . . ?
H5D_5 C5B_5 H5F_5 109.5 . . ?
H5E_5 C5B_5 H5F_5 109.5 . . ?
N2B_5 C6B_5 H6D_5 109.5 . . ?
N2B_5 C6B_5 H6E_5 109.5 . . ?
H6D_5 C6B_5 H6E_5 109.5 . . ?
N2B_5 C6B_5 H6F_5 109.5 . . ?
H6D_5 C6B_5 H6F_5 109.5 . . ?
H6E_5 C6B_5 H6F_5 109.5 . . ?
H1C_5 O1C_5 H1D_5 103.4 . . ?
O2B_5 C7B_5 N3B_5 115(3) . . ?
O2B_5 C7B_5 H7B_5 122.4 . . ?
N3B_5 C7B_5 H7B_5 122.4 . . ?
C7B_5 N3B_5 C9B_5 122(2) . . ?
C7B_5 N3B_5 C8B_5 125(2) . . ?
C9B_5 N3B_5 C8B_5 113(2) . . ?
N3B_5 C8B_5 H8D_5 109.5 . . ?
N3B_5 C8B_5 H8E_5 109.5 . . ?
H8D_5 C8B_5 H8E_5 109.5 . . ?
N3B_5 C8B_5 H8F_5 109.5 . . ?
H8D_5 C8B_5 H8F_5 109.5 . . ?
H8E_5 C8B_5 H8F_5 109.5 . . ?
N3B_5 C9B_5 H9D_5 109.5 . . ?
N3B_5 C9B_5 H9E_5 109.5 . . ?
H9D_5 C9B_5 H9E_5 109.5 . . ?
N3B_5 C9B_5 H9F_5 109.5 . . ?
H9D_5 C9B_5 H9F_5 109.5 . . ?
H9E_5 C9B_5 H9F_5 109.5 . . ?
H4A_5 O4_5 H4B_5 107.1 . . ?
O3_4 Ga1_1 O1_1 171.6(3) . . ?
O3_4 Ga1_1 O2_1 96.5(3) . . ?
O1_1 Ga1_1 O2_1 81.8(2) . . ?
O3_4 Ga1_1 N1_4 91.6(3) . . ?
O1_1 Ga1_1 N1_4 88.4(2) . . ?
O2_1 Ga1_1 N1_4 164.8(2) . . ?
O3_4 Ga1_1 O5_1 92.3(3) . . ?
O1_1 Ga1_1 O5_1 95.9(2) . . ?
O2_1 Ga1_1 O5_1 92.0(3) . . ?
N1_4 Ga1_1 O5_1 100.6(2) . . ?
O3_4 Ga1_1 O4_1 83.9(3) . . ?
O1_1 Ga1_1 O4_1 87.7(3) . . ?
O2_1 Ga1_1 O4_1 82.3(3) . . ?
N1_4 Ga1_1 O4_1 85.7(3) . . ?
O5_1 Ga1_1 O4_1 172.8(3) . . ?
N1_1 O1_1 Ga1_1 112.6(5) . . ?
N1_1 O1_1 Nd1 123.0(6) . . ?
Ga1_1 O1_1 Nd1 121.3(2) . . ?
C1_1 O2_1 Ga1_1 110.7(4) . . ?
C3_1 O3_1 Ga1_2 129.1(5) . . ?
C1_5 O4_1 Ga1_1 124.6(8) . . ?
C1_1 N1_1 O1_1 111.8(8) . . ?
C1_1 N1_1 Ga1_2 130.4(7) . . ?
O1_1 N1_1 Ga1_2 117.4(6) . . ?
O2_1 C1_1 N1_1 122.5(7) . . ?
O2_1 C1_1 C2_1 120.0(6) . . ?
N1_1 C1_1 C2_1 117.4(8) . . ?
C3_1 C2_1 C7_1 120.0 . . ?
C3_1 C2_1 C1_1 126.3(6) . . ?
C7_1 C2_1 C1_1 113.5(6) . . ?
O3_1 C3_1 C2_1 124.2(6) . . ?
O3_1 C3_1 C4_1 115.7(6) . . ?
C2_1 C3_1 C4_1 120.0 . . ?
C5_1 C4_1 C3_1 120.0 . . ?
C5_1 C4_1 H4_1 120.0 . . ?
C3_1 C4_1 H4_1 120.0 . . ?
C4_1 C5_1 C6_1 120.0 . . ?
C4_1 C5_1 H5_1 120.0 . . ?
C6_1 C5_1 H5_1 120.0 . . ?
C5_1 C6_1 C7_1 120.0 . . ?
C5_1 C6_1 H6_1 120.0 . . ?
C7_1 C6_1 H6_1 120.0 . . ?
C6_1 C7_1 C2_1 120.0 . . ?
C6_1 C7_1 H7_1 120.0 . . ?
C2_1 C7_1 H7_1 120.0 . . ?
C8_1 O5_1 Ga1_1 125.2(5) . . ?
C8_1 O6_1 Nd1 138.9(5) . . ?
C16_1 N2_1 C13_1 120.8(10) . . ?
C16_1 N2_1 C19_1 108.4(8) . . ?
C13_1 N2_1 C19_1 130.8(10) . . ?
O6_1 C8_1 O5_1 127.3(6) . . ?
O6_1 C8_1 C9_1 117.9(6) . . ?
O5_1 C8_1 C9_1 114.8(6) . . ?
C14_1 C9_1 C10_1 121.2(6) . . ?
C14_1 C9_1 C8_1 120.5(6) . . ?
C10_1 C9_1 C8_1 118.1(6) . . ?
C9_1 C10_1 C11_1 118.0(7) . . ?
C9_1 C10_1 H10_1 121.0 . . ?
C11_1 C10_1 H10_1 121.0 . . ?
C12_1 C11_1 C10_1 121.5(7) . . ?
C12_1 C11_1 C15_1 119.6(6) . . ?
C10_1 C11_1 C15_1 118.9(6) . . ?
C11_1 C12_1 C13_1 119.7(8) . . ?
C11_1 C12_1 H12_1 120.1 . . ?
C13_1 C12_1 H12_1 120.1 . . ?
C12_1 C13_1 C14_1 119.9(7) . . ?
C12_1 C13_1 N2_1 118.6(7) . . ?
C14_1 C13_1 N2_1 120.2(8) . . ?
C9_1 C14_1 C13_1 118.9(7) . . ?
C9_1 C14_1 H14_1 120.5 . . ?
C13_1 C14_1 H14_1 120.5 . . ?
O8_1 C15_1 O7_1 127.1(7) . . ?
O8_1 C15_1 C11_1 117.5(6) . . ?
O7_1 C15_1 C11_1 115.4(6) . . ?
O9_1 C16_1 N2_1 122.6(13) . . ?
O9_1 C16_1 C17_1 131.6(14) . . ?
N2_1 C16_1 C17_1 105.9(10) . . ?
C18_1 C17_1 C16_1 112.2(11) . . ?
C18_1 C17_1 H17_1 123.9 . . ?
C16_1 C17_1 H17_1 123.9 . . ?
C17_1 C18_1 C19_1 104.0(11) . . ?
C17_1 C18_1 H18_1 128.0 . . ?
C19_1 C18_1 H18_1 128.0 . . ?
O10_1 C19_1 N2_1 129.3(11) . . ?
O10_1 C19_1 C18_1 121.2(12) . . ?
N2_1 C19_1 C18_1 109.6(10) . . ?
O3_1 Ga1_2 O1_2 174.7(3) . . ?
O3_1 Ga1_2 O2_2 97.6(2) . . ?
O1_2 Ga1_2 O2_2 81.3(2) . . ?
O3_1 Ga1_2 N1_1 91.8(3) . . ?
O1_2 Ga1_2 N1_1 88.5(3) . . ?
O2_2 Ga1_2 N1_1 166.6(4) . . ?
O3_1 Ga1_2 O5_2 91.7(3) . . ?
O1_2 Ga1_2 O5_2 93.5(2) . . ?
O2_2 Ga1_2 O5_2 90.4(2) . . ?
N1_1 Ga1_2 O5_2 98.9(5) . . ?
O3_1 Ga1_2 O4_2 87.6(3) . . ?
O1_2 Ga1_2 O4_2 87.1(3) . . ?
O2_2 Ga1_2 O4_2 84.7(3) . . ?
N1_1 Ga1_2 O4_2 86.1(5) . . ?
O5_2 Ga1_2 O4_2 175.0(3) . . ?
N1_2 O1_2 Ga1_2 113.1(5) . . ?
N1_2 O1_2 Nd1 122.0(5) . . ?
Ga1_2 O1_2 Nd1 121.8(2) . . ?
C1_2 O2_2 Ga1_2 111.3(4) . . ?
C3_2 O3_2 Ga1_3 129.0(4) . . ?
Ga1_2 O4_2 H4A_2 112.1 . . ?
Ga1_2 O4_2 H4B_2 145.0 . . ?
H4A_2 O4_2 H4B_2 102.8 . . ?
C1_2 N1_2 O1_2 111.4(9) . . ?
C1_2 N1_2 Ga1_3 129.5(6) . . ?
O1_2 N1_2 Ga1_3 117.9(5) . . ?
O2_2 C1_2 N1_2 122.2(7) . . ?
O2_2 C1_2 C2_2 119.2(6) . . ?
N1_2 C1_2 C2_2 118.6(7) . . ?
C3_2 C2_2 C7_2 120.0 . . ?
C3_2 C2_2 C1_2 125.6(4) . . ?
C7_2 C2_2 C1_2 114.3(4) . . ?
O3_2 C3_2 C2_2 124.8(4) . . ?
O3_2 C3_2 C4_2 115.2(4) . . ?
C2_2 C3_2 C4_2 120.0 . . ?
C5_2 C4_2 C3_2 120.0 . . ?
C5_2 C4_2 H4_2 120.0 . . ?
C3_2 C4_2 H4_2 120.0 . . ?
C4_2 C5_2 C6_2 120.0 . . ?
C4_2 C5_2 H5_2 120.0 . . ?
C6_2 C5_2 H5_2 120.0 . . ?
C5_2 C6_2 C7_2 120.0 . . ?
C5_2 C6_2 H6_2 120.0 . . ?
C7_2 C6_2 H6_2 120.0 . . ?
C6_2 C7_2 C2_2 120.0 . . ?
C6_2 C7_2 H7_2 120.0 . . ?
C2_2 C7_2 H7_2 120.0 . . ?
C8_2 O5_2 Ga1_2 126.7(5) . . ?
C8_2 O6_2 Nd1 137.2(5) . . ?
C16_2 N2_2 C19_2 110.5(9) . . ?
C16_2 N2_2 C13_2 119.3(10) . . ?
C19_2 N2_2 C13_2 130.2(11) . . ?
O6_2 C8_2 O5_2 126.6(6) . . ?
O6_2 C8_2 C9_2 117.9(6) . . ?
O5_2 C8_2 C9_2 115.5(6) . . ?
C14_2 C9_2 C10_2 121.4(7) . . ?
C14_2 C9_2 C8_2 119.8(6) . . ?
C10_2 C9_2 C8_2 118.8(6) . . ?
C11_2 C10_2 C9_2 117.9(7) . . ?
C11_2 C10_2 H10_2 121.1 . . ?
C9_2 C10_2 H10_2 121.1 . . ?
C12_2 C11_2 C10_2 121.5(7) . . ?
C12_2 C11_2 C15_2 120.8(7) . . ?
C10_2 C11_2 C15_2 117.5(6) . . ?
C11_2 C12_2 C13_2 120.6(8) . . ?
C11_2 C12_2 H12_2 119.7 . . ?
C13_2 C12_2 H12_2 119.7 . . ?
C12_2 C13_2 C14_2 119.6(8) . . ?
C12_2 C13_2 N2_2 122.6(8) . . ?
C14_2 C13_2 N2_2 117.0(7) . . ?
C9_2 C14_2 C13_2 118.4(7) . . ?
C9_2 C14_2 H14_2 120.8 . . ?
C13_2 C14_2 H14_2 120.8 . . ?
O8_2 C15_2 O7_2 126.4(6) . . ?
O8_2 C15_2 C11_2 118.3(6) . . ?
O7_2 C15_2 C11_2 115.2(6) . . ?
O9_2 C16_2 N2_2 125.2(13) . . ?
O9_2 C16_2 C17_2 130.8(14) . . ?
N2_2 C16_2 C17_2 104.0(10) . . ?
C18_2 C17_2 C16_2 112.4(13) . . ?
C18_2 C17_2 H17_2 123.8 . . ?
C16_2 C17_2 H17_2 123.8 . . ?
C17_2 C18_2 C19_2 104.9(12) . . ?
C17_2 C18_2 H18_2 127.6 . . ?
C19_2 C18_2 H18_2 127.6 . . ?
O10_2 C19_2 N2_2 129.3(13) . . ?
O10_2 C19_2 C18_2 122.5(13) . . ?
N2_2 C19_2 C18_2 108.3(11) . . ?
O3_2 Ga1_3 O1_3 178.0(3) . . ?
O3_2 Ga1_3 O2_3 98.3(3) . . ?
O1_3 Ga1_3 O2_3 81.1(2) . . ?
O3_2 Ga1_3 N1_2 91.6(2) . . ?
O1_3 Ga1_3 N1_2 88.7(2) . . ?
O2_3 Ga1_3 N1_2 166.6(3) . . ?
O3_2 Ga1_3 O4_3 89.4(3) . . ?
O1_3 Ga1_3 O4_3 88.6(3) . . ?
O2_3 Ga1_3 O4_3 84.8(3) . . ?
N1_2 Ga1_3 O4_3 86.3(3) . . ?
N1_3 O1_3 Ga1_3 113.4(5) . . ?
N1_3 O1_3 Nd1 122.0(5) . . ?
Ga1_3 O1_3 Nd1 121.8(2) . . ?
C1_3 O2_3 Ga1_3 111.1(5) . . ?
C3_3 O3_3 Ga1_4 126.5(5) . . ?
Ga1_3 O4_3 H4A_3 136.9 . . ?
Ga1_3 O4_3 H4B_3 114.4 . . ?
H4A_3 O4_3 H4B_3 108.0 . . ?
C1_3 N1_3 O1_3 110.0(8) . . ?
C1_3 N1_3 Ga1_4 130.3(7) . . ?
O1_3 N1_3 Ga1_4 117.2(6) . . ?
O2_3 C1_3 N1_3 123.8(7) . . ?
O2_3 C1_3 C2_3 117.7(7) . . ?
N1_3 C1_3 C2_3 118.5(8) . . ?
C3_3 C2_3 C7_3 120.0 . . ?
C3_3 C2_3 C1_3 124.5(6) . . ?
C7_3 C2_3 C1_3 115.5(6) . . ?
C2_3 C3_3 C4_3 120.0 . . ?
C2_3 C3_3 O3_3 126.3(6) . . ?
C4_3 C3_3 O3_3 113.5(6) . . ?
C3_3 C4_3 C5_3 120.0 . . ?
C3_3 C4_3 H4_3 120.0 . . ?
C5_3 C4_3 H4_3 120.0 . . ?
C4_3 C5_3 C6_3 120.0 . . ?
C4_3 C5_3 H5_3 120.0 . . ?
C6_3 C5_3 H5_3 120.0 . . ?
C5_3 C6_3 C7_3 120.0 . . ?
C5_3 C6_3 H6_3 120.0 . . ?
C7_3 C6_3 H6_3 120.0 . . ?
C6_3 C7_3 C2_3 120.0 . . ?
C6_3 C7_3 H7_3 120.0 . . ?
C2_3 C7_3 H7_3 120.0 . . ?
O3_3 Ga1_4 O1_4 176.6(3) . . ?
O3_3 Ga1_4 O2_4 96.9(3) . . ?
O1_4 Ga1_4 O2_4 81.3(2) . . ?
O3_3 Ga1_4 N1_3 92.0(3) . . ?
O1_4 Ga1_4 N1_3 89.4(3) . . ?
O2_4 Ga1_4 N1_3 167.6(5) . . ?
O3_3 Ga1_4 O4_4 88.3(3) . . ?
O1_4 Ga1_4 O4_4 88.6(3) . . ?
O2_4 Ga1_4 O4_4 83.8(3) . . ?
N1_3 Ga1_4 O4_4 87.8(6) . . ?
N1_4 O1_4 Ga1_4 112.9(5) . . ?
N1_4 O1_4 Nd1 123.5(4) . . ?
Ga1_4 O1_4 Nd1 120.9(2) . . ?
C1_4 O2_4 Ga1_4 111.2(5) . . ?
C3_4 O3_4 Ga1_1 128.5(5) . . ?
Ga1_4 O4_4 H4A_4 120.1 . . ?
Ga1_4 O4_4 H4B_4 131.9 . . ?
H4A_4 O4_4 H4B_4 107.1 . . ?
C1_4 N1_4 O1_4 111.7(8) . . ?
C1_4 N1_4 Ga1_1 130.5(6) . . ?
O1_4 N1_4 Ga1_1 117.3(5) . . ?
O2_4 C1_4 N1_4 122.2(7) . . ?
O2_4 C1_4 C2_4 119.5(7) . . ?
N1_4 C1_4 C2_4 118.2(7) . . ?
C3_4 C2_4 C7_4 120.0 . . ?
C3_4 C2_4 C1_4 125.8(5) . . ?
C7_4 C2_4 C1_4 114.1(5) . . ?
O3_4 C3_4 C2_4 125.1(5) . . ?
O3_4 C3_4 C4_4 114.9(5) . . ?
C2_4 C3_4 C4_4 120.0 . . ?
C3_4 C4_4 C5_4 120.0 . . ?
C3_4 C4_4 H4_4 120.0 . . ?
C5_4 C4_4 H4_4 120.0 . . ?
C6_4 C5_4 C4_4 120.0 . . ?
C6_4 C5_4 H5_4 120.0 . . ?
C4_4 C5_4 H5_4 120.0 . . ?
C7_4 C6_4 C5_4 120.0 . . ?
C7_4 C6_4 H6_4 120.0 . . ?
C5_4 C6_4 H6_4 120.0 . . ?
C6_4 C7_4 C2_4 120.0 . . ?
C6_4 C7_4 H7_4 120.0 . . ?
C2_4 C7_4 H7_4 120.0 . . ?

loop_
_geom_bond_atom_site_label_1
_geom_bond_atom_site_label_2
_geom_bond_distance
_geom_bond_site_symmetry_2
_geom_bond_publ_flag
Nd1 O1_2 2.402(5) . ?
Nd1 O1_3 2.403(5) . ?
Nd1 O6_2 2.407(5) . ?
Nd1 O1_1 2.407(5) . ?
Nd1 O1_4 2.412(5) . ?
Nd1 O6_1 2.430(5) . ?
N1_5 C1_5 1.294(16) . ?
N1_5 C3_5 1.457(19) . ?
N1_5 C2_5 1.474(19) . ?
C1_5 O4_1 1.284(15) . ?
C1_5 H1_5 0.9500 . ?
C2_5 H2A_5 0.9800 . ?
C2_5 H2B_5 0.9800 . ?
C2_5 H2C_5 0.9800 . ?
C3_5 H3A_5 0.9800 . ?
C3_5 H3B_5 0.9800 . ?
C3_5 H3C_5 0.9800 . ?
O2_5 C7_5 1.300(16) . ?
C7_5 N3_5 1.289(17) . ?
C7_5 H7_5 0.9500 . ?
N3_5 C9_5 1.455(19) . ?
N3_5 C8_5 1.48(2) . ?
C8_5 H8A_5 0.9800 . ?
C8_5 H8B_5 0.9800 . ?
C8_5 H8C_5 0.9800 . ?
C9_5 H9A_5 0.9800 . ?
C9_5 H9B_5 0.9800 . ?
C9_5 H9C_5 0.9800 . ?
O1_5 C4_5 1.299(19) . ?
C4_5 N2_5 1.315(19) . ?
C4_5 H4_5 0.9500 . ?
N2_5 C6_5 1.439(19) . ?
N2_5 C5_5 1.48(2) . ?
C5_5 H5A_5 0.9800 . ?
C5_5 H5B_5 0.9800 . ?
C5_5 H5C_5 0.9800 . ?
C6_5 H6A_5 0.9800 . ?
C6_5 H6B_5 0.9800 . ?
C6_5 H6C_5 0.9800 . ?
O3_5 H3D_5 0.8500 . ?
O3_5 H3E_5 0.8556 . ?
O1B_5 C4B_5 1.253(18) . ?
C4B_5 N2B_5 1.271(18) . ?
C4B_5 H4C_5 0.9500 . ?
N2B_5 C5B_5 1.47(2) . ?
N2B_5 C6B_5 1.50(2) . ?
C5B_5 H5D_5 0.9800 . ?
C5B_5 H5E_5 0.9800 . ?
C5B_5 H5F_5 0.9800 . ?
C6B_5 H6D_5 0.9800 . ?
C6B_5 H6E_5 0.9800 . ?
C6B_5 H6F_5 0.9800 . ?
O1C_5 H1C_5 0.8601 . ?
O1C_5 H1D_5 0.8595 . ?
O2B_5 C7B_5 1.30(2) . ?
C7B_5 N3B_5 1.30(2) . ?
C7B_5 H7B_5 0.9500 . ?
N3B_5 C9B_5 1.46(2) . ?
N3B_5 C8B_5 1.47(2) . ?
C8B_5 H8D_5 0.9800 . ?
C8B_5 H8E_5 0.9800 . ?
C8B_5 H8F_5 0.9800 . ?
C9B_5 H9D_5 0.9800 . ?
C9B_5 H9E_5 0.9800 . ?
C9B_5 H9F_5 0.9800 . ?
O4_5 H4A_5 0.8459 . ?
O4_5 H4B_5 0.8495 . ?
Ga1_1 O3_4 1.859(6) . ?
Ga1_1 O1_1 1.927(5) . ?
Ga1_1 O2_1 1.954(6) . ?
Ga1_1 N1_4 1.986(10) . ?
Ga1_1 O5_1 2.007(5) . ?
Ga1_1 O4_1 2.189(7) . ?
O1_1 N1_1 1.408(9) . ?
O2_1 C1_1 1.292(9) . ?
O3_1 C3_1 1.342(7) . ?
O3_1 Ga1_2 1.858(6) . ?
N1_1 C1_1 1.314(11) . ?
N1_1 Ga1_2 1.997(10) . ?
C1_1 C2_1 1.488(8) . ?
C2_1 C3_1 1.3900 . ?
C2_1 C7_1 1.3900 . ?
C3_1 C4_1 1.3900 . ?
C4_1 C5_1 1.3900 . ?
C4_1 H4_1 0.9500 . ?
C5_1 C6_1 1.3900 . ?
C5_1 H5_1 0.9500 . ?
C6_1 C7_1 1.3900 . ?
C6_1 H6_1 0.9500 . ?
C7_1 H7_1 0.9500 . ?
O5_1 C8_1 1.268(8) . ?
O6_1 C8_1 1.235(8) . ?
O7_1 C15_1 1.261(8) . ?
O8_1 C15_1 1.258(8) . ?
O9_1 C16_1 1.207(12) . ?
O10_1 C19_1 1.224(12) . ?
N2_1 C16_1 1.328(12) . ?
N2_1 C13_1 1.402(9) . ?
N2_1 C19_1 1.422(11) . ?
C8_1 C9_1 1.519(9) . ?
C9_1 C14_1 1.371(9) . ?
C9_1 C10_1 1.375(10) . ?
C10_1 C11_1 1.396(9) . ?
C10_1 H10_1 0.9500 . ?
C11_1 C12_1 1.358(10) . ?
C11_1 C15_1 1.526(9) . ?
C12_1 C13_1 1.365(12) . ?
C12_1 H12_1 0.9500 . ?
C13_1 C14_1 1.400(12) . ?
C14_1 H14_1 0.9500 . ?
C16_1 C17_1 1.495(12) . ?
C17_1 C18_1 1.311(14) . ?
C17_1 H17_1 0.9500 . ?
C18_1 C19_1 1.461(12) . ?
C18_1 H18_1 0.9500 . ?
Ga1_2 O1_2 1.939(5) . ?
Ga1_2 O2_2 1.967(5) . ?
Ga1_2 O5_2 2.020(5) . ?
Ga1_2 O4_2 2.149(7) . ?
O1_2 N1_2 1.399(8) . ?
O2_2 C1_2 1.276(8) . ?
O3_2 C3_2 1.347(7) . ?
O3_2 Ga1_3 1.864(6) . ?
O4_2 H4A_2 0.9025 . ?
O4_2 H4B_2 0.8562 . ?
N1_2 C1_2 1.345(10) . ?
N1_2 Ga1_3 1.979(12) . ?
C1_2 C2_2 1.460(8) . ?
C2_2 C3_2 1.3900 . ?
C2_2 C7_2 1.3900 . ?
C3_2 C4_2 1.3900 . ?
C4_2 C5_2 1.3900 . ?
C4_2 H4_2 0.9500 . ?
C5_2 C6_2 1.3900 . ?
C5_2 H5_2 0.9500 . ?
C6_2 C7_2 1.3900 . ?
C6_2 H6_2 0.9500 . ?
C7_2 H7_2 0.9500 . ?
O5_2 C8_2 1.274(8) . ?
O6_2 C8_2 1.234(8) . ?
O7_2 C15_2 1.260(8) . ?
O8_2 C15_2 1.235(8) . ?
O9_2 C16_2 1.215(12) . ?
O10_2 C19_2 1.242(12) . ?
N2_2 C16_2 1.333(12) . ?
N2_2 C19_2 1.416(11) . ?
N2_2 C13_2 1.420(10) . ?
C8_2 C9_2 1.522(9) . ?
C9_2 C14_2 1.379(10) . ?
C9_2 C10_2 1.386(9) . ?
C10_2 C11_2 1.386(10) . ?
C10_2 H10_2 0.9500 . ?
C11_2 C12_2 1.351(9) . ?
C11_2 C15_2 1.532(9) . ?
C12_2 C13_2 1.365(13) . ?
C12_2 H12_2 0.9500 . ?
C13_2 C14_2 1.408(13) . ?
C14_2 H14_2 0.9500 . ?
C16_2 C17_2 1.513(12) . ?
C17_2 C18_2 1.308(14) . ?
C17_2 H17_2 0.9500 . ?
C18_2 C19_2 1.466(12) . ?
C18_2 H18_2 0.9500 . ?
Ga1_3 O1_3 1.943(5) . ?
Ga1_3 O2_3 1.953(6) . ?
Ga1_3 O4_3 2.146(7) . ?
O1_3 N1_3 1.404(9) . ?
O2_3 C1_3 1.267(9) . ?
O3_3 C3_3 1.392(8) . ?
O3_3 Ga1_4 1.867(6) . ?
O4_3 H4A_3 0.8460 . ?
O4_3 H4B_3 0.8429 . ?
N1_3 C1_3 1.331(11) . ?
N1_3 Ga1_4 1.983(11) . ?
C1_3 C2_3 1.479(8) . ?
C2_3 C3_3 1.3900 . ?
C2_3 C7_3 1.3900 . ?
C3_3 C4_3 1.3900 . ?
C4_3 C5_3 1.3900 . ?
C4_3 H4_3 0.9500 . ?
C5_3 C6_3 1.3900 . ?
C5_3 H5_3 0.9500 . ?
C6_3 C7_3 1.3900 . ?
C6_3 H6_3 0.9500 . ?
C7_3 H7_3 0.9500 . ?
Ga1_4 O1_4 1.935(5) . ?
Ga1_4 O2_4 1.963(7) . ?
Ga1_4 O4_4 2.148(7) . ?
O1_4 N1_4 1.392(8) . ?
O2_4 C1_4 1.273(10) . ?
O3_4 C3_4 1.354(8) . ?
O4_4 H4A_4 0.8517 . ?
O4_4 H4B_4 0.8425 . ?
N1_4 C1_4 1.336(9) . ?
C1_4 C2_4 1.463(8) . ?
C2_4 C3_4 1.3900 . ?
C2_4 C7_4 1.3900 . ?
C3_4 C4_4 1.3900 . ?
C4_4 C5_4 1.3900 . ?
C4_4 H4_4 0.9500 . ?
C5_4 C6_4 1.3900 . ?
C5_4 H5_4 0.9500 . ?
C6_4 C7_4 1.3900 . ?
C6_4 H6_4 0.9500 . ?
C7_4 H7_4 0.9500 . ?

loop_
_geom_torsion_atom_site_label_1
_geom_torsion_atom_site_label_2
_geom_torsion_atom_site_label_3
_geom_torsion_atom_site_label_4
_geom_torsion
_geom_torsion_site_symmetry_1
_geom_torsion_site_symmetry_2
_geom_torsion_site_symmetry_3
_geom_torsion_site_symmetry_4
_geom_torsion_publ_flag
C3_5 N1_5 C1_5 O4_1 175(2) . . . . ?
C2_5 N1_5 C1_5 O4_1 5(3) . . . . ?
O2_5 C7_5 N3_5 C9_5 -174.9(17) . . . . ?
O2_5 C7_5 N3_5 C8_5 3(3) . . . . ?
O1_5 C4_5 N2_5 C6_5 -177(2) . . . . ?
O1_5 C4_5 N2_5 C5_5 5(2) . . . . ?
O1B_5 C4B_5 N2B_5 C5B_5 4(5) . . . . ?
O1B_5 C4B_5 N2B_5 C6B_5 177(3) . . . . ?
O2B_5 C7B_5 N3B_5 C9B_5 177(3) . . . . ?
O2B_5 C7B_5 N3B_5 C8B_5 1(3) . . . . ?
N1_5 C1_5 O4_1 Ga1_1 176.7(15) . . . . ?
Ga1_1 O1_1 N1_1 C1_1 5.7(15) . . . . ?
Nd1 O1_1 N1_1 C1_1 -154.4(8) . . . . ?
Ga1_1 O1_1 N1_1 Ga1_2 -167.3(7) . . . . ?
Nd1 O1_1 N1_1 Ga1_2 32.5(14) . . . . ?
Ga1_1 O2_1 C1_1 N1_1 -5.9(13) . . . . ?
Ga1_1 O2_1 C1_1 C2_1 175.4(7) . . . . ?
O1_1 N1_1 C1_1 O2_1 0.2(18) . . . . ?
Ga1_2 N1_1 C1_1 O2_1 172.1(10) . . . . ?
O1_1 N1_1 C1_1 C2_1 178.9(9) . . . . ?
Ga1_2 N1_1 C1_1 C2_1 -9(2) . . . . ?
O2_1 C1_1 C2_1 C3_1 -170.6(7) . . . . ?
N1_1 C1_1 C2_1 C3_1 10.7(14) . . . . ?
O2_1 C1_1 C2_1 C7_1 4.5(11) . . . . ?
N1_1 C1_1 C2_1 C7_1 -174.3(11) . . . . ?
Ga1_2 O3_1 C3_1 C2_1 4.6(11) . . . . ?
Ga1_2 O3_1 C3_1 C4_1 -178.7(6) . . . . ?
C7_1 C2_1 C3_1 O3_1 176.7(9) . . . . ?
C1_1 C2_1 C3_1 O3_1 -8.6(11) . . . . ?
C7_1 C2_1 C3_1 C4_1 0.0 . . . . ?
C1_1 C2_1 C3_1 C4_1 174.7(10) . . . . ?
O3_1 C3_1 C4_1 C5_1 -176.9(9) . . . . ?
C2_1 C3_1 C4_1 C5_1 0.0 . . . . ?
C3_1 C4_1 C5_1 C6_1 0.0 . . . . ?
C4_1 C5_1 C6_1 C7_1 0.0 . . . . ?
C5_1 C6_1 C7_1 C2_1 0.0 . . . . ?
C3_1 C2_1 C7_1 C6_1 0.0 . . . . ?
C1_1 C2_1 C7_1 C6_1 -175.4(9) . . . . ?
Nd1 O6_1 C8_1 O5_1 42.2(13) . . . . ?
Nd1 O6_1 C8_1 C9_1 -136.3(7) . . . . ?
Ga1_1 O5_1 C8_1 O6_1 -5.3(12) . . . . ?
Ga1_1 O5_1 C8_1 C9_1 173.2(6) . . . . ?
O6_1 C8_1 C9_1 C14_1 -178.2(10) . . . . ?
O5_1 C8_1 C9_1 C14_1 3.1(14) . . . . ?
O6_1 C8_1 C9_1 C10_1 -2.9(13) . . . . ?
O5_1 C8_1 C9_1 C10_1 178.4(9) . . . . ?
C14_1 C9_1 C10_1 C11_1 -1.2(17) . . . . ?
C8_1 C9_1 C10_1 C11_1 -176.6(9) . . . . ?
C9_1 C10_1 C11_1 C12_1 -1.0(17) . . . . ?
C9_1 C10_1 C11_1 C15_1 179.2(9) . . . . ?
C10_1 C11_1 C12_1 C13_1 -3(2) . . . . ?
C15_1 C11_1 C12_1 C13_1 177.2(12) . . . . ?
C11_1 C12_1 C13_1 C14_1 8(2) . . . . ?
C11_1 C12_1 C13_1 N2_1 175.1(12) . . . . ?
C16_1 N2_1 C13_1 C12_1 -113.8(13) . . . . ?
C19_1 N2_1 C13_1 C12_1 66.2(13) . . . . ?
C16_1 N2_1 C13_1 C14_1 52.9(12) . . . . ?
C19_1 N2_1 C13_1 C14_1 -127.1(12) . . . . ?
C10_1 C9_1 C14_1 C13_1 6.9(19) . . . . ?
C8_1 C9_1 C14_1 C13_1 -177.9(11) . . . . ?
C12_1 C13_1 C14_1 C9_1 -10(2) . . . . ?
N2_1 C13_1 C14_1 C9_1 -177.0(11) . . . . ?
C12_1 C11_1 C15_1 O8_1 179.5(10) . . . . ?
C10_1 C11_1 C15_1 O8_1 -0.6(13) . . . . ?
C12_1 C11_1 C15_1 O7_1 -0.8(14) . . . . ?
C10_1 C11_1 C15_1 O7_1 179.1(9) . . . . ?
C13_1 N2_1 C16_1 O9_1 -0.1(4) . . . . ?
C19_1 N2_1 C16_1 O9_1 179.9(3) . . . . ?
C13_1 N2_1 C16_1 C17_1 179.92(16) . . . . ?
C19_1 N2_1 C16_1 C17_1 -0.1(3) . . . . ?
O9_1 C16_1 C17_1 C18_1 -179.8(3) . . . . ?
N2_1 C16_1 C17_1 C18_1 0.2(4) . . . . ?
C16_1 C17_1 C18_1 C19_1 -0.2(4) . . . . ?
C16_1 N2_1 C19_1 O10_1 179.9(4) . . . . ?
C13_1 N2_1 C19_1 O10_1 -0.1(5) . . . . ?
C16_1 N2_1 C19_1 C18_1 -0.1(3) . . . . ?
C13_1 N2_1 C19_1 C18_1 179.95(15) . . . . ?
C17_1 C18_1 C19_1 O10_1 -179.8(3) . . . . ?
C17_1 C18_1 C19_1 N2_1 0.2(3) . . . . ?
C3_1 O3_1 Ga1_2 O2_2 168.1(8) . . . . ?
C3_1 O3_1 Ga1_2 N1_1 -2.2(9) . . . . ?
C3_1 O3_1 Ga1_2 O5_2 -101.2(8) . . . . ?
C3_1 O3_1 Ga1_2 O4_2 83.8(8) . . . . ?
Ga1_2 O1_2 N1_2 C1_2 5.8(7) . . . . ?
Nd1 O1_2 N1_2 C1_2 -154.5(5) . . . . ?
Ga1_2 O1_2 N1_2 Ga1_3 -162.7(3) . . . . ?
Nd1 O1_2 N1_2 Ga1_3 37.1(6) . . . . ?
Ga1_2 O2_2 C1_2 N1_2 -7.0(9) . . . . ?
Ga1_2 O2_2 C1_2 C2_2 173.4(5) . . . . ?
O1_2 N1_2 C1_2 O2_2 1.0(10) . . . . ?
Ga1_3 N1_2 C1_2 O2_2 167.7(6) . . . . ?
O1_2 N1_2 C1_2 C2_2 -179.4(6) . . . . ?
Ga1_3 N1_2 C1_2 C2_2 -12.7(10) . . . . ?
O2_2 C1_2 C2_2 C3_2 -172.7(7) . . . . ?
N1_2 C1_2 C2_2 C3_2 7.7(10) . . . . ?
O2_2 C1_2 C2_2 C7_2 4.9(9) . . . . ?
N1_2 C1_2 C2_2 C7_2 -174.7(6) . . . . ?
Ga1_3 O3_2 C3_2 C2_2 -0.2(11) . . . . ?
Ga1_3 O3_2 C3_2 C4_2 -179.0(5) . . . . ?
C7_2 C2_2 C3_2 O3_2 -178.7(8) . . . . ?
C1_2 C2_2 C3_2 O3_2 -1.2(10) . . . . ?
C7_2 C2_2 C3_2 C4_2 0.0 . . . . ?
C1_2 C2_2 C3_2 C4_2 177.5(7) . . . . ?
O3_2 C3_2 C4_2 C5_2 178.9(7) . . . . ?
C2_2 C3_2 C4_2 C5_2 0.0 . . . . ?
C3_2 C4_2 C5_2 C6_2 0.0 . . . . ?
C4_2 C5_2 C6_2 C7_2 0.0 . . . . ?
C5_2 C6_2 C7_2 C2_2 0.0 . . . . ?
C3_2 C2_2 C7_2 C6_2 0.0 . . . . ?
C1_2 C2_2 C7_2 C6_2 -177.8(7) . . . . ?
Nd1 O6_2 C8_2 O5_2 47.2(12) . . . . ?
Nd1 O6_2 C8_2 C9_2 -134.0(7) . . . . ?
Ga1_2 O5_2 C8_2 O6_2 -9.8(12) . . . . ?
Ga1_2 O5_2 C8_2 C9_2 171.3(6) . . . . ?
O6_2 C8_2 C9_2 C14_2 -179.9(10) . . . . ?
O5_2 C8_2 C9_2 C14_2 -0.9(14) . . . . ?
O6_2 C8_2 C9_2 C10_2 0.8(14) . . . . ?
O5_2 C8_2 C9_2 C10_2 179.8(9) . . . . ?
C14_2 C9_2 C10_2 C11_2 3.7(18) . . . . ?
C8_2 C9_2 C10_2 C11_2 -176.9(10) . . . . ?
C9_2 C10_2 C11_2 C12_2 0.2(19) . . . . ?
C9_2 C10_2 C11_2 C15_2 175.4(10) . . . . ?
C10_2 C11_2 C12_2 C13_2 -7(2) . . . . ?
C15_2 C11_2 C12_2 C13_2 178.2(13) . . . . ?
C11_2 C12_2 C13_2 C14_2 9(2) . . . . ?
C11_2 C12_2 C13_2 N2_2 178.8(12) . . . . ?
C16_2 N2_2 C13_2 C12_2 -53.2(14) . . . . ?
C19_2 N2_2 C13_2 C12_2 126.7(14) . . . . ?
C16_2 N2_2 C13_2 C14_2 116.6(13) . . . . ?
C19_2 N2_2 C13_2 C14_2 -63.4(13) . . . . ?
C10_2 C9_2 C14_2 C13_2 -1(2) . . . . ?
C8_2 C9_2 C14_2 C13_2 179.4(12) . . . . ?
C12_2 C13_2 C14_2 C9_2 -5(2) . . . . ?
N2_2 C13_2 C14_2 C9_2 -175.3(12) . . . . ?
C12_2 C11_2 C15_2 O8_2 176.1(11) . . . . ?
C10_2 C11_2 C15_2 O8_2 0.9(15) . . . . ?
C12_2 C11_2 C15_2 O7_2 -2.7(16) . . . . ?
C10_2 C11_2 C15_2 O7_2 -177.9(10) . . . . ?
C19_2 N2_2 C16_2 O9_2 -179.9(3) . . . . ?
C13_2 N2_2 C16_2 O9_2 0.0(4) . . . . ?
C19_2 N2_2 C16_2 C17_2 0.2(3) . . . . ?
C13_2 N2_2 C16_2 C17_2 -179.91(15) . . . . ?
O9_2 C16_2 C17_2 C18_2 179.9(3) . . . . ?
N2_2 C16_2 C17_2 C18_2 -0.2(4) . . . . ?
C16_2 C17_2 C18_2 C19_2 0.1(4) . . . . ?
C16_2 N2_2 C19_2 O10_2 -179.9(3) . . . . ?
C13_2 N2_2 C19_2 O10_2 0.2(5) . . . . ?
C16_2 N2_2 C19_2 C18_2 -0.1(3) . . . . ?
C13_2 N2_2 C19_2 C18_2 179.97(15) . . . . ?
C17_2 C18_2 C19_2 O10_2 179.8(3) . . . . ?
C17_2 C18_2 C19_2 N2_2 0.0(3) . . . . ?
C3_2 O3_2 Ga1_3 O2_3 168.1(7) . . . . ?
C3_2 O3_2 Ga1_3 N1_2 -2.8(7) . . . . ?
C3_2 O3_2 Ga1_3 O4_3 83.5(7) . . . . ?
Ga1_3 O1_3 N1_3 C1_3 2.1(15) . . . . ?
Nd1 O1_3 N1_3 C1_3 -159.2(8) . . . . ?
Ga1_3 O1_3 N1_3 Ga1_4 -161.9(6) . . . . ?
Nd1 O1_3 N1_3 Ga1_4 36.9(14) . . . . ?
Ga1_3 O2_3 C1_3 N1_3 -9.0(14) . . . . ?
Ga1_3 O2_3 C1_3 C2_3 172.4(6) . . . . ?
O1_3 N1_3 C1_3 O2_3 4.8(18) . . . . ?
Ga1_4 N1_3 C1_3 O2_3 166.0(10) . . . . ?
O1_3 N1_3 C1_3 C2_3 -176.6(9) . . . . ?
Ga1_4 N1_3 C1_3 C2_3 -15(2) . . . . ?
O2_3 C1_3 C2_3 C3_3 -178.3(7) . . . . ?
N1_3 C1_3 C2_3 C3_3 3.1(14) . . . . ?
O2_3 C1_3 C2_3 C7_3 1.4(11) . . . . ?
N1_3 C1_3 C2_3 C7_3 -177.2(10) . . . . ?
C7_3 C2_3 C3_3 C4_3 0.0 . . . . ?
C1_3 C2_3 C3_3 C4_3 179.7(9) . . . . ?
C7_3 C2_3 C3_3 O3_3 -173.8(9) . . . . ?
C1_3 C2_3 C3_3 O3_3 5.9(10) . . . . ?
Ga1_4 O3_3 C3_3 C2_3 -2.2(11) . . . . ?
Ga1_4 O3_3 C3_3 C4_3 -176.3(6) . . . . ?
C2_3 C3_3 C4_3 C5_3 0.0 . . . . ?
O3_3 C3_3 C4_3 C5_3 174.6(8) . . . . ?
C3_3 C4_3 C5_3 C6_3 0.0 . . . . ?
C4_3 C5_3 C6_3 C7_3 0.0 . . . . ?
C5_3 C6_3 C7_3 C2_3 0.0 . . . . ?
C3_3 C2_3 C7_3 C6_3 0.0 . . . . ?
C1_3 C2_3 C7_3 C6_3 -179.7(8) . . . . ?
C3_3 O3_3 Ga1_4 O2_4 165.3(8) . . . . ?
C3_3 O3_3 Ga1_4 N1_3 -6.0(9) . . . . ?
C3_3 O3_3 Ga1_4 O4_4 81.8(8) . . . . ?
O2_1 Ga1_1 O3_4 C3_4 168.5(7) . . . . ?
N1_4 Ga1_1 O3_4 C3_4 1.4(7) . . . . ?
O5_1 Ga1_1 O3_4 C3_4 -99.2(7) . . . . ?
O4_1 Ga1_1 O3_4 C3_4 87.0(7) . . . . ?
Ga1_4 O1_4 N1_4 C1_4 6.3(7) . . . . ?
Nd1 O1_4 N1_4 C1_4 -154.9(5) . . . . ?
Ga1_4 O1_4 N1_4 Ga1_1 -167.1(3) . . . . ?
Nd1 O1_4 N1_4 Ga1_1 31.7(6) . . . . ?
Ga1_4 O2_4 C1_4 N1_4 -5.9(10) . . . . ?
Ga1_4 O2_4 C1_4 C2_4 171.0(6) . . . . ?
O1_4 N1_4 C1_4 O2_4 -0.2(10) . . . . ?
Ga1_1 N1_4 C1_4 O2_4 172.1(6) . . . . ?
O1_4 N1_4 C1_4 C2_4 -177.1(6) . . . . ?
Ga1_1 N1_4 C1_4 C2_4 -4.9(11) . . . . ?
O2_4 C1_4 C2_4 C3_4 -175.7(8) . . . . ?
N1_4 C1_4 C2_4 C3_4 1.4(12) . . . . ?
O2_4 C1_4 C2_4 C7_4 7.5(9) . . . . ?
N1_4 C1_4 C2_4 C7_4 -175.4(6) . . . . ?
Ga1_1 O3_4 C3_4 C2_4 -4.7(12) . . . . ?
Ga1_1 O3_4 C3_4 C4_4 175.4(5) . . . . ?
C7_4 C2_4 C3_4 O3_4 -179.9(9) . . . . ?
C1_4 C2_4 C3_4 O3_4 3.5(13) . . . . ?
C7_4 C2_4 C3_4 C4_4 0.0 . . . . ?
C1_4 C2_4 C3_4 C4_4 -176.6(8) . . . . ?
O3_4 C3_4 C4_4 C5_4 179.9(8) . . . . ?
C2_4 C3_4 C4_4 C5_4 0.0 . . . . ?
C3_4 C4_4 C5_4 C6_4 0.0 . . . . ?
C4_4 C5_4 C6_4 C7_4 0.0 . . . . ?
C5_4 C6_4 C7_4 C2_4 0.0 . . . . ?
C3_4 C2_4 C7_4 C6_4 0.0 . . . . ?
C1_4 C2_4 C7_4 C6_4 177.0(8) . . . . ?
